data_1568908
loop_
_publ_author_name
'Athiyarath, Vignesh'
'Mathew, Liby Ann'
'Zhao, Yakai'
'Khazeber, Ravichandran'
'Ramamurty, Upadrasta'
'Sureshan, Kana M.'

_publ_section_title
;
 Rational design and topochemical synthesis of polymorphs of a polymer.
;
_journal_issue 19
_journal_name_full 'Chemical science'
_journal_page_first 5132
_journal_page_last 5140
_journal_paper_doi 10.1039/d3sc00053b
_journal_volume 14
_journal_year 2023
_chemical_formula_moiety 'C15 H24 N6 O3, H2 O'
_chemical_formula_sum 'C15 H26 N6 O4'
_chemical_formula_weight 354.42
_space_group_crystal_system monoclinic
_space_group_IT_number 14
_space_group_name_Hall '-P 2ybc'
_space_group_name_H-M_alt 'P 1 21/c 1'
_atom_sites_solution_hydrogens mixed
_audit_creation_method SHELXL-2018/3
_audit_update_record
;
2022-09-20 deposited with the CCDC.	2023-04-14 downloaded from the CCDC.
;
_cell_angle_alpha 90
_cell_angle_beta 108.215(5)
_cell_angle_gamma 90
_cell_formula_units_Z 4
_cell_length_a 17.887(3)
_cell_length_b 8.7802(12)
_cell_length_c 12.944(2)
_cell_measurement_reflns_used 4868
_cell_measurement_temperature 296(2)
_cell_measurement_theta_max 27.82
_cell_measurement_theta_min 2.40
_cell_volume 1931.0(5)
_computing_cell_refinement 'APEX3/SAINT (Bruker, 2016)'
_computing_data_collection 'APEX3 (Bruker, 2016)'
_computing_data_reduction 'SAINT/XPREP (Bruker, 2016)'
_computing_molecular_graphics 'ORTEP3- 2014.1(Farrugia, 1997) '
_computing_publication_material 'SHELXL-2018/3 (Sheldrick, 2018)'
_computing_structure_refinement 'SHELXL-2018/3 (Sheldrick, 2018)'
_computing_structure_solution 'SHELXT 2018/2 (Sheldrick, 2018)'
_diffrn_ambient_temperature 296(2)
_diffrn_detector_area_resol_mean 0
_diffrn_measured_fraction_theta_full 0.999
_diffrn_measured_fraction_theta_max 0.999
_diffrn_measurement_device_type 'Bruker KAPPA APEX-II CCD'
_diffrn_measurement_method '\f and \w scans'
_diffrn_radiation_type MoK\a
_diffrn_radiation_wavelength 0.71073
_diffrn_reflns_av_R_equivalents 0.0612
_diffrn_reflns_av_unetI/netI 0.0349
_diffrn_reflns_Laue_measured_fraction_full 0.999
_diffrn_reflns_Laue_measured_fraction_max 0.999
_diffrn_reflns_limit_h_max 21
_diffrn_reflns_limit_h_min -21
_diffrn_reflns_limit_k_max 10
_diffrn_reflns_limit_k_min -10
_diffrn_reflns_limit_l_max 15
_diffrn_reflns_limit_l_min -15
_diffrn_reflns_number 34282
_diffrn_reflns_point_group_measured_fraction_full 0.999
_diffrn_reflns_point_group_measured_fraction_max 0.999
_diffrn_reflns_theta_full 25.000
_diffrn_reflns_theta_max 25.000
_diffrn_reflns_theta_min 2.611
_diffrn_source 'sealed tube'
_exptl_absorpt_coefficient_mu 0.090
_exptl_absorpt_correction_T_max 0.995
_exptl_absorpt_correction_T_min 0.991
_exptl_absorpt_correction_type multi-scan
_exptl_absorpt_process_details 'SADABS (Bruker, 2016)'
_exptl_crystal_colour colourless
_exptl_crystal_density_diffrn 1.219
_exptl_crystal_density_meas 1.218
_exptl_crystal_density_method NONE
_exptl_crystal_description plate
_exptl_crystal_F_000 760
_exptl_crystal_size_max 0.105
_exptl_crystal_size_mid 0.095
_exptl_crystal_size_min 0.055
_refine_diff_density_max 0.285
_refine_diff_density_min -0.209
_refine_diff_density_rms 0.041
_refine_ls_extinction_method none
_refine_ls_goodness_of_fit_ref 1.029
_refine_ls_hydrogen_treatment mixed
_refine_ls_matrix_type full
_refine_ls_number_parameters 268
_refine_ls_number_reflns 3411
_refine_ls_number_restraints 6
_refine_ls_restrained_S_all 1.030
_refine_ls_R_factor_all 0.0789
_refine_ls_R_factor_gt 0.0500
_refine_ls_shift/su_max 0.000
_refine_ls_shift/su_mean 0.000
_refine_ls_structure_factor_coef Fsqd
_refine_ls_weighting_details 'w=1/[\s^2^(Fo^2^)+(0.0645P)^2^+0.6916P] where P=(Fo^2^+2Fc^2^)/3'
_refine_ls_weighting_scheme calc
_refine_ls_wR_factor_gt 0.1228
_refine_ls_wR_factor_ref 0.1414
_reflns_Friedel_coverage 0.000
_reflns_number_gt 2370
_reflns_number_total 3411
_reflns_threshold_expression 'I > 2\s(I)'
_cod_data_source_file d3sc00053b2.cif
_cod_data_source_block shelx_CCDC2
_cod_depositor_comments 'Adding full bibliography for 1568906--1568910.cif.'
_cod_original_cell_volume 1930.9(5)
_cod_original_sg_symbol_H-M 'P 21/c'
_cod_database_code 1568908
_shelx_shelxl_version_number 2018/3
_shelx_space_group_comment
;
The symmetry employed for this shelxl refinement is uniquely defined
by the following loop, which should always be used as a source of
symmetry information in preference to the above space-group names.
They are only intended as comments.
;
_shelx_estimated_absorpt_t_min 0.991
_shelx_estimated_absorpt_t_max 0.995

loop_
_space_group_symop_operation_xyz
'x, y, z'
'-x, y+1/2, -z+1/2'
'-x, -y, -z'
'x, -y-1/2, z-1/2'

loop_
_atom_site_label
_atom_site_type_symbol
_atom_site_fract_x
_atom_site_fract_y
_atom_site_fract_z
_atom_site_U_iso_or_equiv
_atom_site_adp_type
_atom_site_occupancy
_atom_site_site_symmetry_order
_atom_site_calc_flag
_atom_site_refinement_flags_posn
_atom_site_refinement_flags_adp
_atom_site_refinement_flags_occupancy
_atom_site_disorder_assembly
_atom_site_disorder_group
C1 C 0.12827(14) 0.3670(3) 0.35795(18) 0.0506(6) Uani 1 1 d . . . . .
C2 C 0.04752(17) 0.3100(5) 0.2902(3) 0.0992(12) Uani 1 1 d . . . . .
H2A H 0.045631 0.201114 0.295995 0.149 Uiso 1 1 calc R U . . .
H2B H 0.038012 0.337922 0.215526 0.149 Uiso 1 1 calc R U . . .
H2C H 0.007945 0.354820 0.316467 0.149 Uiso 1 1 calc R U . . .
C3 C 0.1332(2) 0.5396(3) 0.3532(3) 0.0805(9) Uani 1 1 d . . . . .
H3A H 0.094533 0.584115 0.381462 0.121 Uiso 1 1 calc R U . . .
H3B H 0.123289 0.571178 0.279135 0.121 Uiso 1 1 calc R U . . .
H3C H 0.184713 0.572468 0.396041 0.121 Uiso 1 1 calc R U . . .
C4 C 0.19050(13) 0.3020(2) 0.31187(18) 0.0402(5) Uani 1 1 d . . . . .
C5 C 0.31329(13) 0.1598(2) 0.33918(17) 0.0393(5) Uani 1 1 d . . . . .
C6 C 0.38242(15) 0.1173(3) 0.43757(19) 0.0536(6) Uani 1 1 d . . . . .
H6A H 0.398906 0.204895 0.483400 0.080 Uiso 1 1 calc R U . . .
H6B H 0.425230 0.082073 0.413940 0.080 Uiso 1 1 calc R U . . .
H6C H 0.366843 0.037895 0.477586 0.080 Uiso 1 1 calc R U . . .
C7 C 0.28136(17) 0.0198(3) 0.2697(2) 0.0583(7) Uani 1 1 d . . . . .
H7A H 0.261336 -0.051323 0.310895 0.088 Uiso 1 1 calc R U . . .
H7B H 0.322863 -0.027182 0.248713 0.088 Uiso 1 1 calc R U . . .
H7C H 0.239781 0.049806 0.205864 0.088 Uiso 1 1 calc R U . . .
C8 C 0.34178(12) 0.2782(2) 0.27106(16) 0.0359(5) Uani 1 1 d . . . . .
C9 C 0.39392(13) 0.5422(2) 0.27423(17) 0.0410(5) Uani 1 1 d . . . . .
C10 C 0.46982(15) 0.4923(3) 0.2531(2) 0.0601(7) Uani 1 1 d . . . . .
H10A H 0.504287 0.445310 0.317338 0.090 Uiso 1 1 calc R U . . .
H10B H 0.495309 0.579621 0.234535 0.090 Uiso 1 1 calc R U . . .
H10C H 0.457475 0.420697 0.194092 0.090 Uiso 1 1 calc R U . . .
C11 C 0.41249(18) 0.6666(3) 0.3616(2) 0.0658(8) Uani 1 1 d . . . . .
H11A H 0.364966 0.696015 0.375922 0.099 Uiso 1 1 calc R U . . .
H11B H 0.434530 0.753392 0.336572 0.099 Uiso 1 1 calc R U . . .
H11C H 0.449600 0.628293 0.427203 0.099 Uiso 1 1 calc R U . . .
C12 C 0.33825(15) 0.6115(3) 0.17060(19) 0.0488(6) Uani 1 1 d . . . . .
C13 C 0.2088(4) 0.6259(11) 0.0365(6) 0.0829(19) Uani 0.774(7) 1 d . . P A 1
H13A H 0.225607 0.726046 0.021055 0.099 Uiso 0.774(7) 1 calc R U P A 1
H13B H 0.210410 0.558292 -0.022003 0.099 Uiso 0.774(7) 1 calc R U P A 1
C14 C 0.1301(4) 0.6351(8) 0.0395(5) 0.099(3) Uani 0.774(7) 1 d . . P A 1
C15 C 0.0645(5) 0.6301(10) 0.0308(5) 0.174(4) Uani 0.774(7) 1 d . . P A 1
H15 H 0.011199 0.625924 0.023784 0.209 Uiso 0.774(7) 1 calc R U P A 1
C13' C 0.2024(12) 0.6892(16) 0.0786(15) 0.064(5) Uani 0.226(7) 1 d D . P A 2
H13C H 0.169735 0.721003 0.122019 0.077 Uiso 0.226(7) 1 calc R U P A 2
H13D H 0.227795 0.777904 0.059894 0.077 Uiso 0.226(7) 1 calc R U P A 2
C14' C 0.1605(19) 0.6157(19) -0.0097(17) 0.098(9) Uani 0.226(7) 1 d D . P A 2
C15' C 0.1300(13) 0.568(2) -0.1010(18) 0.143(10) Uani 0.226(7) 1 d D . P A 2
H15' H 0.106543 0.531448 -0.171107 0.172 Uiso 0.226(7) 1 calc R U P A 2
N1 N 0.0770(2) 0.4181(4) 0.5786(2) 0.1233(14) Uani 1 1 d . . . . .
N2 N 0.10890(14) 0.3707(3) 0.52338(18) 0.0735(7) Uani 1 1 d . . . . .
N3 N 0.14745(13) 0.3122(3) 0.47227(17) 0.0672(7) Uani 1 1 d . . . . .
N4 N 0.25164(10) 0.22694(19) 0.37803(14) 0.0397(4) Uani 1 1 d . . . . .
H4 H 0.255136 0.217510 0.445515 0.048 Uiso 1 1 calc R U . . .
N5 N 0.35772(10) 0.41649(17) 0.31644(13) 0.0351(4) Uani 1 1 d . . . . .
H5 H 0.345808 0.432924 0.374904 0.042 Uiso 1 1 calc R U . . .
N6 N 0.26331(13) 0.5701(3) 0.13903(18) 0.0707(7) Uani 1 1 d D . . . .
H6 H 0.246495 0.509719 0.179200 0.085 Uiso 1 1 calc R U . A 1
O1 O 0.18322(9) 0.32425(18) 0.21543(12) 0.0500(4) Uani 1 1 d . . . . .
O2 O 0.35155(10) 0.24451(16) 0.18430(12) 0.0489(4) Uani 1 1 d . . . . .
O3 O 0.36326(12) 0.7083(2) 0.12107(15) 0.0714(6) Uani 1 1 d . . . . .
O1' O 0.33928(13) 1.0063(2) 0.02958(13) 0.0648(5) Uani 1 1 d D . . . .
H1A H 0.3467(17) 0.915(2) 0.059(2) 0.090(10) Uiso 1 1 d D . . . .
H1B H 0.3419(19) 1.069(3) 0.085(2) 0.102(11) Uiso 1 1 d D . . . .

loop_
_atom_site_aniso_label
_atom_site_aniso_U_11
_atom_site_aniso_U_22
_atom_site_aniso_U_33
_atom_site_aniso_U_23
_atom_site_aniso_U_13
_atom_site_aniso_U_12
C1 0.0490(14) 0.0650(16) 0.0386(13) -0.0018(11) 0.0147(11) 0.0042(12)
C2 0.0522(18) 0.165(4) 0.083(2) -0.033(2) 0.0261(16) -0.016(2)
C3 0.110(3) 0.0651(19) 0.075(2) 0.0034(15) 0.0420(19) 0.0300(17)
C4 0.0441(13) 0.0370(12) 0.0406(13) -0.0044(10) 0.0149(11) -0.0082(10)
C5 0.0561(14) 0.0285(10) 0.0399(12) 0.0010(9) 0.0247(11) 0.0031(9)
C6 0.0692(16) 0.0480(14) 0.0489(14) 0.0134(11) 0.0260(12) 0.0162(12)
C7 0.093(2) 0.0323(12) 0.0619(16) -0.0052(11) 0.0415(15) -0.0075(12)
C8 0.0444(12) 0.0303(11) 0.0354(11) -0.0001(9) 0.0160(10) 0.0046(9)
C9 0.0523(13) 0.0326(11) 0.0432(12) 0.0029(9) 0.0221(11) -0.0040(10)
C10 0.0514(15) 0.0607(16) 0.0753(18) 0.0079(14) 0.0300(13) -0.0036(12)
C11 0.097(2) 0.0438(14) 0.0633(17) -0.0102(12) 0.0354(16) -0.0270(14)
C12 0.0640(16) 0.0362(12) 0.0543(14) 0.0088(11) 0.0302(13) 0.0051(11)
C13 0.079(4) 0.103(6) 0.065(4) 0.032(3) 0.020(4) 0.025(4)
C14 0.095(6) 0.137(5) 0.073(3) 0.046(3) 0.040(4) 0.072(5)
C15 0.117(5) 0.290(10) 0.126(5) 0.093(6) 0.053(4) 0.101(6)
C13' 0.075(13) 0.047(9) 0.060(11) 0.021(7) 0.007(9) 0.021(7)
C14' 0.083(16) 0.056(9) 0.110(18) -0.013(10) -0.036(16) 0.006(10)
C15' 0.133(18) 0.100(15) 0.16(2) -0.018(14) -0.013(15) 0.038(12)
N1 0.128(3) 0.191(4) 0.0688(18) 0.032(2) 0.0553(19) 0.093(3)
N2 0.0659(15) 0.111(2) 0.0489(13) 0.0129(13) 0.0257(12) 0.0326(14)
N3 0.0714(15) 0.0890(17) 0.0539(13) 0.0108(12) 0.0380(12) 0.0239(13)
N4 0.0527(11) 0.0361(9) 0.0360(9) 0.0004(8) 0.0219(9) 0.0002(8)
N5 0.0478(10) 0.0289(9) 0.0334(9) -0.0002(7) 0.0194(8) 0.0009(7)
N6 0.0597(15) 0.0817(16) 0.0668(15) 0.0446(13) 0.0143(12) 0.0067(12)
O1 0.0514(10) 0.0642(11) 0.0353(9) -0.0007(7) 0.0148(7) -0.0044(8)
O2 0.0760(11) 0.0401(9) 0.0416(9) -0.0046(7) 0.0342(8) -0.0016(8)
O3 0.0940(14) 0.0543(11) 0.0745(12) 0.0273(9) 0.0387(11) -0.0020(10)
O1' 0.1139(16) 0.0460(10) 0.0408(10) 0.0086(9) 0.0333(10) 0.0120(10)

loop_
_atom_type_symbol
_atom_type_description
_atom_type_scat_dispersion_real
_atom_type_scat_dispersion_imag
_atom_type_scat_source
C C 0.0033 0.0016 'International Tables Vol C Tables 4.2.6.8 and 6.1.1.4'
H H 0.0000 0.0000 'International Tables Vol C Tables 4.2.6.8 and 6.1.1.4'
N N 0.0061 0.0033 'International Tables Vol C Tables 4.2.6.8 and 6.1.1.4'
O O 0.0106 0.0060 'International Tables Vol C Tables 4.2.6.8 and 6.1.1.4'

loop_
_geom_angle_atom_site_label_1
_geom_angle_atom_site_label_2
_geom_angle_atom_site_label_3
_geom_angle
_geom_angle_site_symmetry_1
_geom_angle_site_symmetry_3
_geom_angle_publ_flag
N3 C1 C3 111.3(2) . . ?
N3 C1 C2 110.4(2) . . ?
C3 C1 C2 111.2(3) . . ?
N3 C1 C4 107.28(19) . . ?
C3 C1 C4 107.4(2) . . ?
C2 C1 C4 109.2(2) . . ?
C1 C2 H2A 109.5 . . ?
C1 C2 H2B 109.5 . . ?
H2A C2 H2B 109.5 . . ?
C1 C2 H2C 109.5 . . ?
H2A C2 H2C 109.5 . . ?
H2B C2 H2C 109.5 . . ?
C1 C3 H3A 109.5 . . ?
C1 C3 H3B 109.5 . . ?
H3A C3 H3B 109.5 . . ?
C1 C3 H3C 109.5 . . ?
H3A C3 H3C 109.5 . . ?
H3B C3 H3C 109.5 . . ?
O1 C4 N4 122.4(2) . . ?
O1 C4 C1 118.5(2) . . ?
N4 C4 C1 119.03(19) . . ?
N4 C5 C6 108.23(17) . . ?
N4 C5 C7 110.00(18) . . ?
C6 C5 C7 110.68(19) . . ?
N4 C5 C8 109.92(16) . . ?
C6 C5 C8 108.42(18) . . ?
C7 C5 C8 109.56(17) . . ?
C5 C6 H6A 109.5 . . ?
C5 C6 H6B 109.5 . . ?
H6A C6 H6B 109.5 . . ?
C5 C6 H6C 109.5 . . ?
H6A C6 H6C 109.5 . . ?
H6B C6 H6C 109.5 . . ?
C5 C7 H7A 109.5 . . ?
C5 C7 H7B 109.5 . . ?
H7A C7 H7B 109.5 . . ?
C5 C7 H7C 109.5 . . ?
H7A C7 H7C 109.5 . . ?
H7B C7 H7C 109.5 . . ?
O2 C8 N5 123.28(19) . . ?
O2 C8 C5 121.74(18) . . ?
N5 C8 C5 114.93(17) . . ?
N5 C9 C12 112.62(18) . . ?
N5 C9 C10 111.74(17) . . ?
C12 C9 C10 109.19(19) . . ?
N5 C9 C11 106.26(16) . . ?
C12 C9 C11 107.22(19) . . ?
C10 C9 C11 109.7(2) . . ?
C9 C10 H10A 109.5 . . ?
C9 C10 H10B 109.5 . . ?
H10A C10 H10B 109.5 . . ?
C9 C10 H10C 109.5 . . ?
H10A C10 H10C 109.5 . . ?
H10B C10 H10C 109.5 . . ?
C9 C11 H11A 109.5 . . ?
C9 C11 H11B 109.5 . . ?
H11A C11 H11B 109.5 . . ?
C9 C11 H11C 109.5 . . ?
H11A C11 H11C 109.5 . . ?
H11B C11 H11C 109.5 . . ?
O3 C12 N6 121.8(2) . . ?
O3 C12 C9 119.4(2) . . ?
N6 C12 C9 118.8(2) . . ?
C14 C13 N6 112.3(4) . . ?
C14 C13 H13A 109.2 . . ?
N6 C13 H13A 109.2 . . ?
C14 C13 H13B 109.2 . . ?
N6 C13 H13B 109.2 . . ?
H13A C13 H13B 107.9 . . ?
C15 C14 C13 171.2(11) . . ?
C14 C15 H15 180.0 . . ?
C14' C13' N6 103.2(16) . . ?
C14' C13' H13C 111.1 . . ?
N6 C13' H13C 111.1 . . ?
C14' C13' H13D 111.1 . . ?
N6 C13' H13D 111.1 . . ?
H13C C13' H13D 109.1 . . ?
C15' C14' C13' 167(3) . . ?
C14' C15' H15' 180.0 . . ?
N1 N2 N3 173.9(3) . . ?
N2 N3 C1 114.3(2) . . ?
C4 N4 C5 122.05(17) . . ?
C4 N4 H4 119.0 . . ?
C5 N4 H4 119.0 . . ?
C8 N5 C9 125.16(16) . . ?
C8 N5 H5 117.4 . . ?
C9 N5 H5 117.4 . . ?
C12 N6 C13 120.7(4) . . ?
C12 N6 C13' 117.3(8) . . ?
C12 N6 H6 119.6 . . ?
C13 N6 H6 119.6 . . ?
H1A O1' H1B 104(2) . . ?

loop_
_geom_bond_atom_site_label_1
_geom_bond_atom_site_label_2
_geom_bond_distance
_geom_bond_site_symmetry_2
_geom_bond_publ_flag
C1 N3 1.491(3) . ?
C1 C3 1.520(4) . ?
C1 C2 1.521(4) . ?
C1 C4 1.528(3) . ?
C2 H2A 0.9600 . ?
C2 H2B 0.9600 . ?
C2 H2C 0.9600 . ?
C3 H3A 0.9600 . ?
C3 H3B 0.9600 . ?
C3 H3C 0.9600 . ?
C4 O1 1.230(2) . ?
C4 N4 1.334(3) . ?
C5 N4 1.471(3) . ?
C5 C6 1.518(3) . ?
C5 C7 1.524(3) . ?
C5 C8 1.549(3) . ?
C6 H6A 0.9600 . ?
C6 H6B 0.9600 . ?
C6 H6C 0.9600 . ?
C7 H7A 0.9600 . ?
C7 H7B 0.9600 . ?
C7 H7C 0.9600 . ?
C8 O2 1.226(2) . ?
C8 N5 1.340(3) . ?
C9 N5 1.469(3) . ?
C9 C12 1.525(3) . ?
C9 C10 1.530(3) . ?
C9 C11 1.533(3) . ?
C10 H10A 0.9600 . ?
C10 H10B 0.9600 . ?
C10 H10C 0.9600 . ?
C11 H11A 0.9600 . ?
C11 H11B 0.9600 . ?
C11 H11C 0.9600 . ?
C12 O3 1.230(3) . ?
C12 N6 1.324(3) . ?
C13 C14 1.421(9) . ?
C13 N6 1.465(6) . ?
C13 H13A 0.9700 . ?
C13 H13B 0.9700 . ?
C14 C15 1.144(8) . ?
C15 H15 0.9300 . ?
C13' C14' 1.322(18) . ?
C13' N6 1.536(14) . ?
C13' H13C 0.9700 . ?
C13' H13D 0.9700 . ?
C14' C15' 1.211(16) . ?
C15' H15' 0.9300 . ?
N1 N2 1.124(3) . ?
N2 N3 1.209(3) . ?
N4 H4 0.8600 . ?
N5 H5 0.8600 . ?
N6 H6 0.8600 . ?
O1' H1A 0.880(17) . ?
O1' H1B 0.893(17) . ?

loop_
_geom_hbond_atom_site_label_D
_geom_hbond_atom_site_label_H
_geom_hbond_atom_site_label_A
_geom_hbond_distance_DH
_geom_hbond_distance_HA
_geom_hbond_distance_DA
_geom_hbond_angle_DHA
_geom_hbond_site_symmetry_A
_geom_hbond_publ_flag
C7 H7C O1 0.96 2.63 3.154(3) 114.6 . yes
C10 H10C O2 0.96 2.42 2.970(3) 116.3 . yes
N5 H5 O1' 0.86 2.11 2.958(2) 168.4 4_576 yes
N6 H6^a O1 0.86 2.12 2.928(3) 156.9 . yes
O1' H1A O3 0.880(17) 1.969(17) 2.848(2) 178(3) . yes
O1' H1B O2 0.893(17) 1.980(17) 2.857(2) 167(3) 1_565 yes
C7 H7C O1 0.96 2.63 3.154(3) 114.6 . yes
C10 H10C O2 0.96 2.42 2.970(3) 116.3 . yes
N5 H5 O1' 0.86 2.11 2.958(2) 168.4 4_576 yes
N6 H6^a O1 0.86 2.12 2.928(3) 156.9 . yes
O1' H1A O3 0.880(17) 1.969(17) 2.848(2) 178(3) . yes
O1' H1B O2 0.893(17) 1.980(17) 2.857(2) 167(3) 1_565 yes

loop_
_geom_torsion_atom_site_label_1
_geom_torsion_atom_site_label_2
_geom_torsion_atom_site_label_3
_geom_torsion_atom_site_label_4
_geom_torsion
_geom_torsion_site_symmetry_1
_geom_torsion_site_symmetry_2
_geom_torsion_site_symmetry_3
_geom_torsion_site_symmetry_4
_geom_torsion_publ_flag
N3 C1 C4 O1 175.1(2) . . . . ?
C3 C1 C4 O1 -65.1(3) . . . . ?
C2 C1 C4 O1 55.5(3) . . . . ?
N3 C1 C4 N4 -6.6(3) . . . . ?
C3 C1 C4 N4 113.1(2) . . . . ?
C2 C1 C4 N4 -126.2(2) . . . . ?
N4 C5 C8 O2 -135.2(2) . . . . ?
C6 C5 C8 O2 106.6(2) . . . . ?
C7 C5 C8 O2 -14.3(3) . . . . ?
N4 C5 C8 N5 47.4(2) . . . . ?
C6 C5 C8 N5 -70.7(2) . . . . ?
C7 C5 C8 N5 168.38(19) . . . . ?
N5 C9 C12 O3 -173.3(2) . . . . ?
C10 C9 C12 O3 -48.6(3) . . . . ?
C11 C9 C12 O3 70.1(3) . . . . ?
N5 C9 C12 N6 9.4(3) . . . . ?
C10 C9 C12 N6 134.2(2) . . . . ?
C11 C9 C12 N6 -107.1(3) . . . . ?
N6 C13' C14' C15' -108(13) . . . . ?
C3 C1 N3 N2 53.8(3) . . . . ?
C2 C1 N3 N2 -70.2(3) . . . . ?
C4 C1 N3 N2 171.0(2) . . . . ?
O1 C4 N4 C5 -2.5(3) . . . . ?
C1 C4 N4 C5 179.30(18) . . . . ?
C6 C5 N4 C4 166.71(19) . . . . ?
C7 C5 N4 C4 -72.3(2) . . . . ?
C8 C5 N4 C4 48.5(2) . . . . ?
O2 C8 N5 C9 -4.7(3) . . . . ?
C5 C8 N5 C9 172.64(18) . . . . ?
C12 C9 N5 C8 71.8(3) . . . . ?
C10 C9 N5 C8 -51.6(3) . . . . ?
C11 C9 N5 C8 -171.1(2) . . . . ?
O3 C12 N6 C13 6.8(6) . . . . ?
C9 C12 N6 C13 -176.0(4) . . . . ?
O3 C12 N6 C13' -28.8(10) . . . . ?
C9 C12 N6 C13' 148.4(10) . . . . ?
C14 C13 N6 C12 -151.2(7) . . . . ?
C14' C13' N6 C12 129(2) . . . . ?
